data_4332361
loop_
_publ_author_name
'Zang, Shuangquan'
'Su, Yang'
'Li, Yizhi'
'Ni, Zhaoping'
'Zhu, Huizhen'
'Meng, Qingjin'

_publ_section_title
;
 Interweaving of Triple-Helical and Extended Metal&#x2212;O&#x2212;Metal
 Single-Helical Chains with the Same Helix Axis in a 3D
 Metal&#x2212;Organic Framework
;
_journal_issue 10
_journal_name_full 'Inorganic Chemistry'
_journal_page_first 3855
_journal_page_last 3857
_journal_paper_doi 10.1021/ic060286u
_journal_volume 45
_journal_year 2006
_chemical_formula_moiety 'C21 H18 Cd2 N O12, 0.55(H2 O), 0.45(H2 O)'
_chemical_formula_sum 'C21 H20 Cd2 N O13'
_chemical_formula_weight 719.18
_chemical_name_systematic
; 
 ? 
;
_space_group_IT_number 14
_symmetry_cell_setting monoclinic
_symmetry_space_group_name_Hall '-P 2yn'
_symmetry_space_group_name_H-M 'P 1 21/n 1'
_atom_sites_solution_hydrogens geom
_atom_sites_solution_primary direct
_atom_sites_solution_secondary difmap
_audit_creation_method SHELXL-97
_cell_angle_alpha 90.00
_cell_angle_beta 94.804(5)
_cell_angle_gamma 90.00
_cell_formula_units_Z 4
_cell_length_a 8.094(2)
_cell_length_b 10.801(3)
_cell_length_c 28.324(7)
_cell_measurement_reflns_used 866
_cell_measurement_temperature 293(2)
_cell_measurement_theta_max 27.74
_cell_measurement_theta_min 2.38
_cell_volume 2467.5(11)
_computing_cell_refinement SMART
_computing_data_collection 'SMART (Bruker, 2000)'
_computing_data_reduction 'SAINT (Bruker, 2000)'
_computing_molecular_graphics SHELXTL
_computing_publication_material SHELXTL
_computing_structure_refinement SHELXTL
_computing_structure_solution 'SHELXTL (Bruker, 2000)'
_diffrn_ambient_temperature 293(2)
_diffrn_measured_fraction_theta_full 0.995
_diffrn_measured_fraction_theta_max 0.995
_diffrn_measurement_device_type 'Bruker Smart Aepex CCD area detector'
_diffrn_measurement_method 'phi and omega scans'
_diffrn_radiation_monochromator graphite
_diffrn_radiation_source 'sealed tube'
_diffrn_radiation_type MoK\a
_diffrn_radiation_wavelength 0.71073
_diffrn_reflns_av_R_equivalents 0.0373
_diffrn_reflns_av_sigmaI/netI 0.0678
_diffrn_reflns_limit_h_max 9
_diffrn_reflns_limit_h_min -9
_diffrn_reflns_limit_k_max 13
_diffrn_reflns_limit_k_min -13
_diffrn_reflns_limit_l_max 34
_diffrn_reflns_limit_l_min -26
_diffrn_reflns_number 12883
_diffrn_reflns_theta_full 26.00
_diffrn_reflns_theta_max 26.00
_diffrn_reflns_theta_min 2.02
_exptl_absorpt_coefficient_mu 1.792
_exptl_absorpt_correction_T_max 0.84
_exptl_absorpt_correction_T_min 0.64
_exptl_absorpt_correction_type multi-scan
_exptl_absorpt_process_details 'SADABS(Bruker, 2000)'
_exptl_crystal_colour white
_exptl_crystal_density_diffrn 1.936
_exptl_crystal_density_method 'not measured'
_exptl_crystal_description needle
_exptl_crystal_F_000 1412
_exptl_crystal_size_max 0.3
_exptl_crystal_size_mid 0.2
_exptl_crystal_size_min 0.1
_refine_diff_density_max 0.776
_refine_diff_density_min -0.847
_refine_diff_density_rms 0.107
_refine_ls_extinction_method none
_refine_ls_goodness_of_fit_ref 1.011
_refine_ls_hydrogen_treatment mixed
_refine_ls_matrix_type full
_refine_ls_number_parameters 367
_refine_ls_number_reflns 4816
_refine_ls_number_restraints 0
_refine_ls_restrained_S_all 1.011
_refine_ls_R_factor_all 0.0713
_refine_ls_R_factor_gt 0.0430
_refine_ls_shift/su_max 0.000
_refine_ls_shift/su_mean 0.000
_refine_ls_structure_factor_coef Fsqd
_refine_ls_weighting_details 'calc w=1/[\s^2^(Fo^2^)+(0.0359P)^2^+0.0000P] where P=(Fo^2^+2Fc^2^)/3'
_refine_ls_weighting_scheme calc
_refine_ls_wR_factor_gt 0.0774
_refine_ls_wR_factor_ref 0.0816
_reflns_number_gt 3491
_reflns_number_total 4816
_reflns_threshold_expression >2sigma(I)
_cod_data_source_file ic060286usup1.cif
_cod_data_source_block 50712bm
_cod_depositor_comments
;
The following automatic conversions were performed:

'_symmetry_cell_setting' tag value 'Monoclic' was replaced with
'monoclinic' value as specified in the replacement file
'/home/robertas/cod-tools/perl-scripts/inputs/replacement_values.lst'.

Automatic conversion script
Id: cif_fix_values 3143 2015-03-26 13:38:13Z robertas 
;
_cod_original_cell_volume 2467.6(10)
_cod_original_sg_symbol_H-M 'P 21/n'
_cod_database_code 4332361

loop_
_symmetry_equiv_pos_as_xyz
'x, y, z'
'-x+1/2, y+1/2, -z+1/2'
'-x, -y, -z'
'x-1/2, -y-1/2, z-1/2'

loop_
_atom_site_label
_atom_site_type_symbol
_atom_site_fract_x
_atom_site_fract_y
_atom_site_fract_z
_atom_site_U_iso_or_equiv
_atom_site_adp_type
_atom_site_occupancy
_atom_site_symmetry_multiplicity
_atom_site_calc_flag
_atom_site_refinement_flags
Cd1 Cd 0.51436(5) 0.65127(3) 0.157680(14) 0.03995(11) Uani 1 1 d .
Cd2 Cd 0.00427(5) 0.42318(3) 0.211199(12) 0.03503(11) Uani 1 1 d .
N1 N 0.5084(5) 0.7904(4) 0.09515(15) 0.0391(10) Uani 1 1 d .
O1 O -0.0915(4) 1.2289(3) 0.19941(12) 0.0395(8) Uani 1 1 d .
O2 O -0.3189(4) 1.1344(3) 0.16602(12) 0.0373(8) Uani 1 1 d .
O3 O -0.2446(4) 1.4643(3) 0.16642(11) 0.0389(8) Uani 1 1 d .
O4 O -0.4230(4) 1.5002(3) 0.10618(12) 0.0435(9) Uani 1 1 d .
O5 O 0.3762(4) 0.8063(3) 0.20686(11) 0.0334(8) Uani 1 1 d .
O6 O 0.2901(4) 0.9822(3) 0.23369(10) 0.0285(7) Uani 1 1 d .
O7 O 0.2382(5) 0.6078(3) 0.13711(12) 0.0410(8) Uani 1 1 d .
O8 O 0.0400(4) 0.6284(3) 0.18538(13) 0.0412(8) Uani 1 1 d .
O9 O 0.4983(4) 0.5626(3) 0.23089(13) 0.0353(8) Uani 1 1 d .
H9C H 0.4216 0.5088 0.2281 0.042 Uiso 1 1 d R
O10 O 0.7402(5) 0.7431(3) 0.19243(13) 0.0425(9) Uani 1 1 d .
O11 O 0.1920(5) 0.3683(4) 0.15997(13) 0.0378(8) Uani 1 1 d .
O12 O -0.1933(4) 0.4666(3) 0.26399(11) 0.0310(7) Uani 1 1 d .
H12C H -0.2886 0.4716 0.2490 0.037 Uiso 1 1 d R
O13 O 0.4450(7) 0.2588(6) 0.2184(2) 0.0426(15) Uani 0.55 1 d P
H13D H 0.4170 0.2513 0.2465 0.051 Uiso 0.55 1 d PR
H13C H 0.5413 0.2323 0.2138 0.051 Uiso 0.55 1 d PR
O14 O 0.3134(9) 0.3980(7) 0.0432(3) 0.0382(18) Uani 0.45 1 d P
H14D H 0.2843 0.3906 0.0712 0.046 Uiso 0.45 1 d PR
H14C H 0.3328 0.4738 0.0377 0.046 Uiso 0.45 1 d PR
C1 C -0.0672(6) 1.1588(4) 0.08694(19) 0.0348(11) Uani 1 1 d .
C2 C -0.1524(7) 1.2396(5) 0.11487(17) 0.0406(12) Uani 1 1 d .
C3 C -0.2124(6) 1.3516(5) 0.09643(17) 0.0372(11) Uani 1 1 d .
C4 C -0.1934(6) 1.3803(4) 0.04943(16) 0.0324(11) Uani 1 1 d .
H4 H -0.2437 1.4504 0.0356 0.039 Uiso 1 1 calc R
C5 C -0.0961(7) 1.3014(5) 0.02271(18) 0.0423(13) Uani 1 1 d .
H5 H -0.0663 1.3260 -0.0069 0.051 Uiso 1 1 calc R
C6 C -0.0474(7) 1.1904(5) 0.04079(17) 0.0417(13) Uani 1 1 d .
H6 H 0.0009 1.1337 0.0214 0.050 Uiso 1 1 calc R
C7 C -0.0075(6) 1.0332(5) 0.10584(17) 0.0358(11) Uani 1 1 d .
C8 C 0.1002(6) 1.0215(4) 0.14620(17) 0.0362(11) Uani 1 1 d .
H8 H 0.1356 1.0917 0.1632 0.043 Uiso 1 1 calc R
C9 C 0.1564(6) 0.9038(4) 0.16169(16) 0.0326(10) Uani 1 1 d .
C10 C 0.0962(6) 0.7973(5) 0.13748(19) 0.0404(12) Uani 1 1 d .
C11 C -0.0150(6) 0.8122(4) 0.09763(16) 0.0304(10) Uani 1 1 d .
H11 H -0.0573 0.7424 0.0816 0.037 Uiso 1 1 calc R
C12 C -0.0639(6) 0.9276(4) 0.08134(17) 0.0348(11) Uani 1 1 d .
H12 H -0.1349 0.9351 0.0539 0.042 Uiso 1 1 calc R
C13 C -0.1898(6) 1.1987(5) 0.16311(18) 0.0369(11) Uani 1 1 d .
C14 C -0.2981(6) 1.4447(4) 0.12522(18) 0.0360(11) Uani 1 1 d .
C15 C 0.2801(6) 0.8930(5) 0.20326(18) 0.0380(12) Uani 1 1 d .
C16 C 0.1301(7) 0.6695(5) 0.15502(18) 0.0383(12) Uani 1 1 d .
C17 C 0.5014(6) 0.7528(4) 0.05138(16) 0.0359(11) Uani 1 1 d .
H17 H 0.4992 0.6681 0.0456 0.043 Uiso 1 1 calc R
C18 C 0.4972(7) 0.8314(4) 0.01358(19) 0.0431(13) Uani 1 1 d .
H18 H 0.4918 0.7984 -0.0168 0.052 Uiso 1 1 calc R
C19 C 0.5007(6) 0.9584(4) 0.01909(18) 0.0395(12) Uani 1 1 d .
C20 C 0.5082(6) 0.9952(5) 0.06661(16) 0.0351(11) Uani 1 1 d .
H20 H 0.5112 1.0794 0.0737 0.042 Uiso 1 1 calc R
C21 C 0.5115(6) 0.9122(5) 0.10290(18) 0.0402(12) Uani 1 1 d .
H21 H 0.5160 0.9412 0.1339 0.048 Uiso 1 1 calc R
H10A H 0.731(6) 0.809(5) 0.2132(18) 0.034(13) Uiso 1 1 d .
H11A H 0.274(8) 0.325(5) 0.172(2) 0.054(19) Uiso 1 1 d .
H9B H 0.482(7) 0.606(5) 0.253(2) 0.044(18) Uiso 1 1 d .
H10B H 0.863(8) 0.717(5) 0.1972(19) 0.047(15) Uiso 1 1 d .
H11B H 0.238(9) 0.436(6) 0.154(2) 0.07(2) Uiso 1 1 d .
H12B H -0.168(8) 0.539(6) 0.278(2) 0.07(2) Uiso 1 1 d .

loop_
_atom_site_aniso_label
_atom_site_aniso_U_11
_atom_site_aniso_U_22
_atom_site_aniso_U_33
_atom_site_aniso_U_23
_atom_site_aniso_U_13
_atom_site_aniso_U_12
Cd1 0.0420(2) 0.0360(2) 0.0419(2) 0.00229(16) 0.00362(16) 0.00219(17)
Cd2 0.0410(2) 0.0364(2) 0.02745(18) -0.00265(15) 0.00132(14) 0.00026(16)
N1 0.036(2) 0.040(2) 0.039(2) -0.0021(19) -0.0067(19) -0.0099(19)
O1 0.0388(19) 0.0445(19) 0.0343(18) 0.0079(16) -0.0032(15) -0.0076(17)
O2 0.038(2) 0.0314(17) 0.0418(19) 0.0033(15) 0.0025(15) -0.0089(15)
O3 0.0396(19) 0.0443(19) 0.0323(18) -0.0229(15) -0.0005(15) 0.0162(16)
O4 0.049(2) 0.0369(19) 0.045(2) -0.0003(16) 0.0073(17) 0.0271(17)
O5 0.0283(18) 0.0359(17) 0.0342(18) 0.0023(14) -0.0077(14) 0.0122(15)
O6 0.0297(17) 0.0283(15) 0.0271(16) -0.0065(13) -0.0006(13) 0.0090(13)
O7 0.047(2) 0.0343(19) 0.042(2) 0.0026(15) 0.0075(16) -0.0001(16)
O8 0.0332(19) 0.044(2) 0.049(2) 0.0046(17) 0.0169(16) 0.0075(16)
O9 0.0303(18) 0.043(2) 0.0331(18) 0.0031(17) 0.0048(14) 0.0065(16)
O10 0.046(2) 0.0333(19) 0.048(2) -0.0084(17) 0.0020(17) 0.0065(17)
O11 0.042(2) 0.032(2) 0.043(2) -0.0126(16) 0.0202(18) 0.0008(18)
O12 0.0237(17) 0.0391(19) 0.0302(17) 0.0000(15) 0.0029(13) 0.0065(14)
O13 0.032(3) 0.043(4) 0.053(4) -0.012(3) 0.002(3) -0.006(3)
O14 0.039(4) 0.040(4) 0.036(4) -0.005(3) 0.001(3) 0.008(3)
C1 0.019(2) 0.033(2) 0.053(3) 0.002(2) 0.004(2) 0.0104(19)
C2 0.049(3) 0.041(3) 0.030(2) -0.007(2) -0.007(2) 0.002(3)
C3 0.038(3) 0.041(3) 0.033(3) -0.004(2) 0.004(2) 0.011(2)
C4 0.046(3) 0.029(2) 0.023(2) 0.0066(18) 0.011(2) 0.004(2)
C5 0.054(3) 0.037(3) 0.039(3) 0.012(2) 0.024(2) 0.008(2)
C6 0.046(3) 0.054(3) 0.026(2) 0.008(2) 0.016(2) 0.015(3)
C7 0.030(3) 0.043(3) 0.034(3) 0.001(2) 0.000(2) 0.008(2)
C8 0.030(3) 0.033(2) 0.045(3) -0.009(2) 0.001(2) 0.013(2)
C9 0.037(3) 0.033(2) 0.029(2) 0.0009(19) 0.007(2) 0.004(2)
C10 0.038(3) 0.038(3) 0.045(3) 0.001(2) 0.001(2) 0.003(2)
C11 0.031(3) 0.034(2) 0.027(2) -0.0018(19) 0.0062(19) 0.002(2)
C12 0.043(3) 0.026(2) 0.035(3) 0.006(2) -0.005(2) 0.010(2)
C13 0.031(3) 0.037(3) 0.045(3) -0.006(2) 0.013(2) 0.012(2)
C14 0.029(3) 0.034(3) 0.043(3) 0.002(2) -0.003(2) 0.007(2)
C15 0.037(3) 0.043(3) 0.034(3) 0.002(2) 0.002(2) 0.004(2)
C16 0.042(3) 0.039(3) 0.034(3) 0.002(2) 0.003(2) 0.005(2)
C17 0.042(3) 0.031(2) 0.034(3) 0.003(2) -0.004(2) 0.001(2)
C18 0.051(3) 0.034(3) 0.042(3) 0.014(2) -0.011(2) -0.007(2)
C19 0.028(3) 0.038(3) 0.049(3) 0.018(2) -0.017(2) 0.003(2)
C20 0.045(3) 0.033(3) 0.029(2) 0.0020(19) 0.015(2) -0.008(2)
C21 0.041(3) 0.040(3) 0.040(3) -0.003(2) 0.009(2) -0.009(2)

loop_
_atom_type_symbol
_atom_type_description
_atom_type_scat_dispersion_real
_atom_type_scat_dispersion_imag
_atom_type_scat_source
C C 0.0033 0.0016 'International Tables Vol C Tables 4.2.6.8 and 6.1.1.4'
H H 0.0000 0.0000 'International Tables Vol C Tables 4.2.6.8 and 6.1.1.4'
N N 0.0061 0.0033 'International Tables Vol C Tables 4.2.6.8 and 6.1.1.4'
O O 0.0106 0.0060 'International Tables Vol C Tables 4.2.6.8 and 6.1.1.4'
Cd Cd -0.8075 1.2024 'International Tables Vol C Tables 4.2.6.8 and 6.1.1.4'

loop_
_geom_angle_atom_site_label_1
_geom_angle_atom_site_label_2
_geom_angle_atom_site_label_3
_geom_angle
_geom_angle_site_symmetry_1
_geom_angle_site_symmetry_3
O10 Cd1 O4 112.52(14) . 1_645
O10 Cd1 O9 83.87(13) . .
O4 Cd1 O9 108.21(13) 1_645 .
O10 Cd1 O7 160.02(13) . .
O4 Cd1 O7 87.43(13) 1_645 .
O9 Cd1 O7 90.93(12) . .
O10 Cd1 N1 90.73(13) . .
O4 Cd1 N1 88.09(14) 1_645 .
O9 Cd1 N1 163.68(14) . .
O7 Cd1 N1 88.93(13) . .
O10 Cd1 O5 81.07(12) . .
O4 Cd1 O5 166.35(12) 1_645 .
O9 Cd1 O5 73.42(12) . .
O7 Cd1 O5 78.96(11) . .
N1 Cd1 O5 90.55(13) . .
O1 Cd2 O11 84.40(14) 1_545 .
O1 Cd2 O6 125.84(11) 1_545 2_545
O11 Cd2 O6 91.21(13) . 2_545
O1 Cd2 O12 92.09(13) 1_545 .
O11 Cd2 O12 176.43(13) . .
O6 Cd2 O12 90.31(11) 2_545 .
O1 Cd2 O3 79.97(12) 1_545 1_545
O11 Cd2 O3 107.26(13) . 1_545
O6 Cd2 O3 150.34(11) 2_545 1_545
O12 Cd2 O3 72.68(11) . 1_545
O1 Cd2 O8 151.52(12) 1_545 .
O11 Cd2 O8 86.62(14) . .
O6 Cd2 O8 81.26(12) 2_545 .
O12 Cd2 O8 96.81(12) . .
O3 Cd2 O8 77.01(12) 1_545 .
C17 N1 C21 117.6(4) . .
C17 N1 Cd1 121.4(3) . .
C21 N1 Cd1 121.0(3) . .
C13 O1 Cd2 122.4(3) . 1_565
C14 O3 Cd2 134.7(3) . 1_565
C14 O4 Cd1 106.4(3) . 1_465
C15 O5 Cd1 141.4(3) . .
C15 O6 Cd2 104.5(3) . 2
C16 O7 Cd1 119.2(3) . .
C16 O8 Cd2 129.7(3) . .
Cd1 O9 H9C 107.4 . .
Cd1 O9 H9B 119(4) . .
H9C O9 H9B 107.7 . .
Cd1 O10 H10A 121(3) . .
Cd1 O10 H10B 133(3) . .
H10A O10 H10B 105(4) . .
Cd2 O11 H11A 114(4) . .
Cd2 O11 H11B 104(5) . .
H11A O11 H11B 103(6) . .
Cd2 O12 H12C 109.7 . .
Cd2 O12 H12B 109(4) . .
H12C O12 H12B 109.4 . .
H13D O13 H13C 115.7 . .
H14D O14 H14C 109.5 . .
C6 C1 C2 119.1(4) . .
C6 C1 C7 119.8(4) . .
C2 C1 C7 121.0(5) . .
C3 C2 C1 120.3(5) . .
C3 C2 C13 120.8(5) . .
C1 C2 C13 118.7(4) . .
C4 C3 C2 119.5(4) . .
C4 C3 C14 117.7(4) . .
C2 C3 C14 122.8(4) . .
C3 C4 C5 119.2(4) . .
C3 C4 H4 120.4 . .
C5 C4 H4 120.4 . .
C6 C5 C4 119.2(4) . .
C6 C5 H5 120.4 . .
C4 C5 H5 120.4 . .
C5 C6 C1 121.9(5) . .
C5 C6 H6 119.1 . .
C1 C6 H6 119.1 . .
C8 C7 C12 119.7(4) . .
C8 C7 C1 122.1(5) . .
C12 C7 C1 118.3(4) . .
C7 C8 C9 120.3(5) . .
C7 C8 H8 119.9 . .
C9 C8 H8 119.9 . .
C10 C9 C8 119.8(4) . .
C10 C9 C15 120.4(4) . .
C8 C9 C15 119.8(4) . .
C11 C10 C9 118.3(4) . .
C11 C10 C16 117.9(5) . .
C9 C10 C16 123.4(5) . .
C12 C11 C10 121.7(5) . .
C12 C11 H11 119.2 . .
C10 C11 H11 119.2 . .
C11 C12 C7 120.1(4) . .
C11 C12 H12 119.9 . .
C7 C12 H12 119.9 . .
O2 C13 O1 123.1(5) . .
O2 C13 C2 117.1(5) . .
O1 C13 C2 119.8(4) . .
O3 C14 O4 122.1(5) . .
O3 C14 C3 119.3(4) . .
O4 C14 C3 118.6(4) . .
O5 C15 O6 121.0(4) . .
O5 C15 C9 120.8(4) . .
O6 C15 C9 118.1(4) . .
O7 C16 O8 124.0(5) . .
O7 C16 C10 118.6(5) . .
O8 C16 C10 117.2(5) . .
N1 C17 C18 123.4(5) . .
N1 C17 H17 118.3 . .
C18 C17 H17 118.3 . .
C17 C18 C19 122.0(5) . .
C17 C18 H18 119.0 . .
C19 C18 H18 119.0 . .
C18 C19 C20 113.0(4) . .
C18 C19 C19 123.4(6) . 3_675
C20 C19 C19 123.7(6) . 3_675
C21 C20 C19 122.3(5) . .
C21 C20 H20 118.8 . .
C19 C20 H20 118.8 . .
N1 C21 C20 121.8(5) . .
N1 C21 H21 119.1 . .
C20 C21 H21 119.1 . .

loop_
_geom_bond_atom_site_label_1
_geom_bond_atom_site_label_2
_geom_bond_distance
_geom_bond_site_symmetry_2
Cd1 O10 2.234(4) .
Cd1 O4 2.274(3) 1_645
Cd1 O9 2.298(3) .
Cd1 O7 2.310(4) .
Cd1 N1 2.320(4) .
Cd1 O5 2.501(3) .
Cd2 O1 2.252(3) 1_545
Cd2 O11 2.266(3) .
Cd2 O6 2.276(3) 2_545
Cd2 O12 2.327(3) .
Cd2 O3 2.331(3) 1_545
Cd2 O8 2.359(3) .
N1 C17 1.302(6) .
N1 C21 1.333(6) .
O1 C13 1.288(6) .
O1 Cd2 2.252(3) 1_565
O2 C13 1.264(6) .
O3 C14 1.228(6) .
O3 Cd2 2.331(3) 1_565
O4 C14 1.258(5) .
O4 Cd1 2.274(3) 1_465
O5 C15 1.216(6) .
O6 C15 1.291(6) .
O6 Cd2 2.276(3) 2
O7 C16 1.242(6) .
O8 C16 1.254(6) .
O9 H9C 0.8500 .
O9 H9B 0.80(6) .
O10 H10A 0.93(5) .
O10 H10B 1.03(6) .
O11 H11A 0.86(6) .
O11 H11B 0.85(7) .
O12 H12C 0.8500 .
O12 H12B 0.90(6) .
O13 H13D 0.8500 .
O13 H13C 0.8500 .
O14 H14D 0.8501 .
O14 H14C 0.8500 .
C1 C6 1.373(7) .
C1 C2 1.398(7) .
C1 C7 1.522(7) .
C2 C3 1.388(7) .
C2 C13 1.491(7) .
C3 C4 1.388(7) .
C3 C14 1.501(7) .
C4 C5 1.421(7) .
C4 H4 0.9300 .
C5 C6 1.350(7) .
C5 H5 0.9300 .
C6 H6 0.9300 .
C7 C8 1.384(7) .
C7 C12 1.392(7) .
C8 C9 1.408(6) .
C8 H8 0.9300 .
C9 C10 1.405(7) .
C9 C15 1.485(6) .
C10 C11 1.393(7) .
C10 C16 1.484(7) .
C11 C12 1.376(6) .
C11 H11 0.9300 .
C12 H12 0.9300 .
C17 C18 1.364(7) .
C17 H17 0.9300 .
C18 C19 1.381(7) .
C18 H18 0.9300 .
C19 C20 1.400(7) .
C19 C19 1.406(9) 3_675
C20 C21 1.363(7) .
C20 H20 0.9300 .
C21 H21 0.9300 .

loop_
_geom_hbond_atom_site_label_D
_geom_hbond_atom_site_label_H
_geom_hbond_atom_site_label_A
_geom_hbond_distance_DH
_geom_hbond_distance_HA
_geom_hbond_distance_DA
_geom_hbond_angle_DHA
_geom_hbond_site_symmetry_A
O13 H13C O2 0.85 2.12 2.852(7) 144.3 1_645
O12 H12C O9 0.85 2.01 2.792(4) 151.7 1_455
O12 H12B O2 0.90(6) 1.89(7) 2.681(5) 145(6) 2_445
O10 H10B O8 1.03(6) 1.78(6) 2.748(5) 155(5) 1_655
O13 H13D O8 0.85 2.34 3.061(8) 142.4 2_545
O9 H9C O6 0.85 2.12 2.758(4) 131.4 2_545
O9 H9B O1 0.80(6) 2.04(6) 2.728(5) 144(6) 2_545
O10 H10A O12 0.93(5) 1.85(5) 2.752(5) 161(4) 2
O11 H11B O7 0.85(7) 1.91(7) 2.700(5) 154(6) .
O11 H11A O13 0.86(6) 1.96(6) 2.787(8) 162(6) .
